data_1528555
loop_
_publ_author_name
'Hanke, K.'

_publ_section_title
;
 Die Kristallstruktur von Zn2 Te3 O8
;
_journal_name_full Naturwissenschaften
_journal_page_first 273
_journal_page_last 273
_journal_volume 53
_journal_year 1966
_chemical_formula_sum 'O8 Te3 Zn2'
_chemical_name_systematic 'Zn2 Te3 O8'
_space_group_IT_number 15
_symmetry_space_group_name_Hall '-C 2yc'
_symmetry_space_group_name_H-M 'C 1 2/c 1'
_cell_angle_alpha 90
_cell_angle_beta 100
_cell_angle_gamma 90
_cell_formula_units_Z 4
_cell_length_a 12.71
_cell_length_b 5.21
_cell_length_c 11.82
_cell_volume 770.819
_citation_journal_id_ASTM NATWAY
_cod_data_source_file Hanke_NATWAY_1966_289.cif
_cod_data_source_block O8Te3Zn2
_cod_original_cell_volume 770.8186
_cod_database_code 1528555

loop_
_symmetry_equiv_pos_as_xyz
x,y,z
-x,y,-z+1/2
-x,-y,-z
x,-y,z-1/2
x+1/2,y+1/2,z
-x+1/2,y+1/2,-z+1/2
-x+1/2,-y+1/2,-z
x+1/2,-y+1/2,z-1/2

loop_
_atom_site_label
_atom_site_type_symbol
_atom_site_fract_x
_atom_site_fract_y
_atom_site_fract_z
_atom_site_occupancy
_atom_site_U_iso_or_equiv
Te1 Te+4 0 0.3615 0.75 1 0.0
Te2 Te+4 0.1368 0.696 0.5544 1 0.0
O2 O-2 0.112 0.38 0.638 1 0.0
O4 O-2 0.197 0.876 0.6883 1 0.0
O3 O-2 0.239 0 0.465 1 0.0
O1 O-2 0.0788 0.428 0.356 1 0.0
Zn1 Zn+2 0.228 0.2888 0.3455 1 0.0
